data_4065580
loop_
_publ_author_name
'Liu, Bo'
'Liu, Bin'
'Zhou, Yongbo'
'Chen, Wanzhi'

_publ_section_title
;
 Copper(II) Hydroxide Complexes of N-Heterocyclic Carbenes and Catalytic
 Oxidative Amination of Arylboronic Acids
;
_journal_issue 6
_journal_name_full Organometallics
_journal_page_first 1457
_journal_paper_doi 10.1021/om100009u
_journal_volume 29
_journal_year 2010
_chemical_formula_sum 'C50 H52 Cu4 F24 N18 O3 P4'
_chemical_formula_weight 1787.14
_chemical_name_systematic
; 
 ? 
;
_space_group_IT_number 14
_symmetry_cell_setting monoclinic
_symmetry_space_group_name_Hall '-P 2yn'
_symmetry_space_group_name_H-M 'P 1 21/n 1'
_atom_sites_solution_hydrogens geom
_atom_sites_solution_primary direct
_atom_sites_solution_secondary difmap
_audit_creation_method SHELXL-97
_cell_angle_alpha 90.00
_cell_angle_beta 119.072(2)
_cell_angle_gamma 90.00
_cell_formula_units_Z 2
_cell_length_a 17.290(2)
_cell_length_b 12.5344(14)
_cell_length_c 17.477(2)
_cell_measurement_temperature 298(2)
_cell_volume 3310.4(7)
_computing_cell_refinement 'Bruker SMART'
_computing_data_collection 'Bruker SMART'
_computing_data_reduction 'Bruker SAINT'
_computing_molecular_graphics 'Bruker SHELXTL'
_computing_publication_material 'Bruker SHELXTL'
_computing_structure_refinement 'SHELXL-97 (Sheldrick, 1997)'
_computing_structure_solution 'SHELXS-97 (Sheldrick, 1990)'
_diffrn_ambient_temperature 298(2)
_diffrn_measured_fraction_theta_full 0.998
_diffrn_measured_fraction_theta_max 0.998
_diffrn_measurement_device_type 'CCD area detector'
_diffrn_measurement_method 'phi and omega scans'
_diffrn_radiation_monochromator graphite
_diffrn_radiation_source 'fine-focus sealed tube'
_diffrn_radiation_type MoK\a
_diffrn_radiation_wavelength 0.71073
_diffrn_reflns_av_R_equivalents 0.1094
_diffrn_reflns_av_sigmaI/netI 0.0940
_diffrn_reflns_limit_h_max 20
_diffrn_reflns_limit_h_min -18
_diffrn_reflns_limit_k_max 14
_diffrn_reflns_limit_k_min -9
_diffrn_reflns_limit_l_max 20
_diffrn_reflns_limit_l_min -20
_diffrn_reflns_number 16064
_diffrn_reflns_theta_full 25.01
_diffrn_reflns_theta_max 25.01
_diffrn_reflns_theta_min 1.36
_exptl_absorpt_coefficient_mu 1.489
_exptl_absorpt_correction_T_max 0.7353
_exptl_absorpt_correction_T_min 0.5735
_exptl_absorpt_correction_type multi-scan
_exptl_absorpt_process_details sadabs
_exptl_crystal_colour red
_exptl_crystal_density_diffrn 1.793
_exptl_crystal_density_method 'not measured'
_exptl_crystal_description prism
_exptl_crystal_F_000 1788
_exptl_crystal_size_max 0.42
_exptl_crystal_size_mid 0.35
_exptl_crystal_size_min 0.22
_refine_diff_density_max 0.582
_refine_diff_density_min -0.548
_refine_diff_density_rms 0.097
_refine_ls_extinction_method none
_refine_ls_goodness_of_fit_ref 1.080
_refine_ls_hydrogen_treatment mixed
_refine_ls_matrix_type full
_refine_ls_number_parameters 557
_refine_ls_number_reflns 5834
_refine_ls_number_restraints 1
_refine_ls_restrained_S_all 1.081
_refine_ls_R_factor_all 0.0961
_refine_ls_R_factor_gt 0.0533
_refine_ls_shift/su_max 0.001
_refine_ls_shift/su_mean 0.000
_refine_ls_structure_factor_coef Fsqd
_refine_ls_weighting_details 'calc w=1/[\s^2^(Fo^2^)+(0.0555P)^2^+3.5853P] where P=(Fo^2^+2Fc^2^)/3'
_refine_ls_weighting_scheme calc
_refine_ls_wR_factor_gt 0.1273
_refine_ls_wR_factor_ref 0.1670
_reflns_number_gt 3713
_reflns_number_total 5834
_reflns_threshold_expression >2sigma(I)
_cod_data_source_file om100009u_si_001.cif
_cod_data_source_block 080516g
_cod_depositor_comments
;
The following automatic conversions were performed:

'_symmetry_cell_setting' value 'Monoclinic' changed to 'monoclinic'
according to /home/saulius/struct/CIF-dictionaries/cif_core.dic
dictionary named 'cif_core.dic' version 2.4.1 from 2010-06-29.

Automatic conversion script
Id: cif_fix_values 1715 2011-07-08 13:25:40Z adriana 
;
_cod_original_sg_symbol_H-M P21/n
_cod_database_code 4065580

loop_
_symmetry_equiv_pos_as_xyz
'x, y, z'
'-x+1/2, y+1/2, -z+1/2'
'-x, -y, -z'
'x-1/2, -y-1/2, z-1/2'

loop_
_atom_site_label
_atom_site_type_symbol
_atom_site_fract_x
_atom_site_fract_y
_atom_site_fract_z
_atom_site_U_iso_or_equiv
_atom_site_adp_type
_atom_site_occupancy
_atom_site_symmetry_multiplicity
_atom_site_calc_flag
_atom_site_refinement_flags
_atom_site_disorder_assembly
_atom_site_disorder_group
Cu1 Cu 0.57696(4) 0.19399(6) 0.34684(4) 0.0464(2) Uani 1 1 d . . .
Cu2 Cu 0.58584(4) 0.18036(6) 0.54240(4) 0.0478(2) Uani 1 1 d . . .
F1 F 0.0319(4) 0.1079(9) 0.3541(4) 0.204(4) Uani 1 1 d . A .
F2 F 0.1855(5) 0.1122(9) 0.5395(4) 0.213(4) Uani 1 1 d . A .
F3 F 0.092(3) 0.2286(13) 0.4229(13) 0.233(12) Uani 0.50 1 d P A 1
F4 F 0.1573(7) 0.1020(14) 0.3920(6) 0.100(4) Uani 0.50 1 d P A 1
F5 F 0.110(3) -0.0130(10) 0.4543(11) 0.211(11) Uani 0.50 1 d P A 1
F6 F 0.0703(16) 0.123(3) 0.5050(12) 0.227(16) Uani 0.50 1 d P A 1
F7' F 0.6877(13) 0.6283(16) 0.4655(14) 0.179(7) Uani 0.50 1 d P B 1
F9 F 0.6994(8) 0.4179(12) 0.4326(11) 0.114(4) Uani 0.50 1 d P B 1
F10 F 0.636(2) 0.573(2) 0.3640(12) 0.200(12) Uani 0.50 1 d P B 1
F11 F 0.567(2) 0.573(2) 0.447(2) 0.181(12) Uani 0.50 1 d P B 1
F12 F 0.6398(16) 0.4425(13) 0.5222(10) 0.148(5) Uani 0.50 1 d P B 1
F3' F 0.1657(7) 0.2008(12) 0.4463(10) 0.123(5) Uani 0.50 1 d P A 2
F4' F 0.1691(9) 0.0282(16) 0.4463(18) 0.182(10) Uani 0.50 1 d P A 2
F5' F 0.0437(9) 0.0268(15) 0.4450(17) 0.176(10) Uani 0.50 1 d P A 2
F6' F 0.0465(11) 0.178(2) 0.465(2) 0.208(13) Uani 0.50 1 d P A 2
F7 F 0.7298(10) 0.5603(16) 0.5117(9) 0.126(5) Uani 0.50 1 d P B 2
F9' F 0.6766(16) 0.516(2) 0.3677(14) 0.172(11) Uani 0.50 1 d P B 2
F10' F 0.5490(15) 0.5868(18) 0.3461(15) 0.235(11) Uani 0.50 1 d P B 2
F11' F 0.593(2) 0.571(4) 0.4781(17) 0.24(2) Uani 0.50 1 d P B 2
F12' F 0.7011(8) 0.4526(19) 0.4964(14) 0.187(8) Uani 0.50 1 d P B 2
F8 F 0.5677(3) 0.4265(6) 0.3785(4) 0.139(2) Uani 1 1 d . B .
N1 N 0.4802(3) 0.1290(4) 0.3571(3) 0.0509(12) Uani 1 1 d . . .
N2 N 0.4800(3) 0.1315(4) 0.4355(3) 0.0496(11) Uani 1 1 d . . .
N3 N 0.4190(3) 0.1622(4) 0.1702(3) 0.0512(12) Uani 1 1 d . . .
N4 N 0.5146(3) 0.2703(4) 0.1685(3) 0.0520(12) Uani 1 1 d . . .
N5 N 0.6819(3) 0.2158(4) 0.3251(3) 0.0493(11) Uani 1 1 d . . .
N6 N 0.4365(3) 0.1293(4) 0.5767(3) 0.0577(13) Uani 1 1 d . . .
N7 N 0.5503(4) 0.1925(5) 0.6899(4) 0.0730(17) Uani 1 1 d . . .
N8 N 0.7060(3) 0.1758(4) 0.6594(3) 0.0469(11) Uani 1 1 d . . .
N9 N 0.5881(9) -0.0058(10) 0.1762(8) 0.185(5) Uani 1 1 d . . .
O2 O 0.5861(9) 0.3699(12) 0.5762(9) 0.141(5) Uani 0.50 1 d P . .
H2A H 0.5344 0.3905 0.5635 0.170 Uiso 0.50 1 d PR . .
H2B H 0.6046 0.4075 0.5479 0.170 Uiso 0.50 1 d PR . .
P1 P 0.10723(10) 0.10954(16) 0.44705(10) 0.0571(4) Uani 1 1 d . . .
P2 P 0.63561(16) 0.5176(3) 0.43295(17) 0.1064(9) Uani 1 1 d . . .
C1 C 0.3986(3) 0.1014(5) 0.4199(4) 0.0483(14) Uani 1 1 d . . .
C2 C 0.3460(3) 0.0808(5) 0.3319(4) 0.0544(15) Uani 1 1 d . . .
H2 H 0.2871 0.0594 0.3036 0.065 Uiso 1 1 calc R . .
C3 C 0.3990(3) 0.0987(5) 0.2948(4) 0.0510(14) Uani 1 1 d . . .
C4 C 0.3773(4) 0.0841(6) 0.2011(4) 0.0650(17) Uani 1 1 d . . .
H4A H 0.3956 0.0131 0.1944 0.078 Uiso 1 1 calc R . .
H4B H 0.3136 0.0884 0.1642 0.078 Uiso 1 1 calc R . .
C5 C 0.4971(3) 0.2106(5) 0.2228(3) 0.0465(13) Uani 1 1 d . . .
C6 C 0.4481(4) 0.2575(6) 0.0825(4) 0.0621(17) Uani 1 1 d . . .
H6 H 0.4455 0.2899 0.0334 0.075 Uiso 1 1 calc R . .
C7 C 0.3891(4) 0.1907(6) 0.0830(4) 0.0671(19) Uani 1 1 d . . .
H7 H 0.3376 0.1672 0.0346 0.080 Uiso 1 1 calc R . .
C8 C 0.5944(4) 0.3368(5) 0.2020(4) 0.0583(16) Uani 1 1 d . . .
H8A H 0.5906 0.3940 0.2374 0.070 Uiso 1 1 calc R . .
H8B H 0.5980 0.3686 0.1532 0.070 Uiso 1 1 calc R . .
C9 C 0.6767(4) 0.2715(5) 0.2565(3) 0.0510(14) Uani 1 1 d . . .
C10 C 0.7454(4) 0.2676(7) 0.2369(4) 0.073(2) Uani 1 1 d . . .
H10 H 0.7426 0.3082 0.1911 0.088 Uiso 1 1 calc R . .
C11 C 0.8179(4) 0.2034(7) 0.2856(4) 0.082(2) Uani 1 1 d . . .
H11 H 0.8633 0.1987 0.2716 0.099 Uiso 1 1 calc R . .
C12 C 0.8224(4) 0.1470(6) 0.3544(4) 0.0662(18) Uani 1 1 d . . .
H12 H 0.8709 0.1039 0.3883 0.079 Uiso 1 1 calc R . .
C13 C 0.7535(3) 0.1551(6) 0.3725(3) 0.0570(16) Uani 1 1 d . . .
H13 H 0.7567 0.1169 0.4196 0.068 Uiso 1 1 calc R . .
C14 C 0.3726(4) 0.0945(6) 0.4901(4) 0.0670(18) Uani 1 1 d . . .
H14A H 0.3192 0.1363 0.4714 0.080 Uiso 1 1 calc R . .
H14B H 0.3578 0.0208 0.4940 0.080 Uiso 1 1 calc R . .
C15 C 0.5179(4) 0.1681(5) 0.6039(4) 0.0586(16) Uani 1 1 d . . .
C16 C 0.4896(5) 0.1668(7) 0.7166(5) 0.091(3) Uani 1 1 d . . .
H16 H 0.4964 0.1754 0.7724 0.109 Uiso 1 1 calc R . .
C17 C 0.4184(5) 0.1266(7) 0.6458(5) 0.083(2) Uani 1 1 d . . .
H17 H 0.3667 0.1017 0.6437 0.100 Uiso 1 1 calc R . .
C18 C 0.6345(5) 0.2457(7) 0.7423(5) 0.088(2) Uani 1 1 d . . .
H18A H 0.6466 0.2487 0.8025 0.105 Uiso 1 1 calc R . .
H18B H 0.6300 0.3185 0.7216 0.105 Uiso 1 1 calc R . .
C19 C 0.7106(4) 0.1917(5) 0.7394(4) 0.0589(16) Uani 1 1 d . . .
C20 C 0.7848(4) 0.1608(6) 0.8148(4) 0.0673(19) Uani 1 1 d . . .
H20 H 0.7861 0.1697 0.8682 0.081 Uiso 1 1 calc R . .
C21 C 0.8560(4) 0.1179(6) 0.8134(4) 0.0652(18) Uani 1 1 d . . .
H21 H 0.9061 0.0985 0.8651 0.078 Uiso 1 1 calc R . .
C22 C 0.8523(3) 0.1035(5) 0.7330(4) 0.0557(15) Uani 1 1 d . . .
H22 H 0.8999 0.0749 0.7292 0.067 Uiso 1 1 calc R . .
C23 C 0.7755(3) 0.1330(5) 0.6588(3) 0.0487(14) Uani 1 1 d . . .
H23 H 0.7726 0.1220 0.6049 0.058 Uiso 1 1 calc R . .
C24 C 0.6038(7) 0.0238(9) 0.1269(8) 0.115(3) Uani 1 1 d . . .
C25 C 0.6200(7) 0.0691(11) 0.0591(7) 0.149(4) Uani 1 1 d . . .
H25A H 0.6253 0.0126 0.0249 0.223 Uiso 1 1 calc R . .
H25B H 0.6738 0.1099 0.0859 0.223 Uiso 1 1 calc R . .
H25C H 0.5715 0.1147 0.0219 0.223 Uiso 1 1 calc R . .
O1 O 0.6446(3) 0.1978(4) 0.4730(2) 0.0552(11) Uani 1 1 d D . .
H H 0.675(4) 0.251(4) 0.489(4) 0.06(2) Uiso 1 1 d D . .

loop_
_atom_site_aniso_label
_atom_site_aniso_U_11
_atom_site_aniso_U_22
_atom_site_aniso_U_33
_atom_site_aniso_U_23
_atom_site_aniso_U_13
_atom_site_aniso_U_12
Cu1 0.0381(4) 0.0591(5) 0.0394(3) 0.0069(3) 0.0169(3) -0.0026(3)
Cu2 0.0418(4) 0.0546(5) 0.0497(4) 0.0053(3) 0.0243(3) -0.0030(3)
F1 0.135(5) 0.309(12) 0.091(4) 0.016(6) -0.004(4) 0.010(7)
F2 0.159(6) 0.314(12) 0.084(4) -0.036(6) -0.005(4) -0.005(7)
F3 0.48(4) 0.078(9) 0.179(17) 0.036(10) 0.19(2) 0.114(18)
F4 0.117(8) 0.132(11) 0.086(6) 0.015(7) 0.076(6) 0.010(8)
F5 0.38(3) 0.046(7) 0.143(12) 0.025(7) 0.08(2) -0.003(14)
F6 0.23(3) 0.42(5) 0.122(12) 0.008(17) 0.160(17) 0.03(2)
F7' 0.182(17) 0.135(14) 0.193(18) -0.100(13) 0.070(14) -0.045(13)
F9 0.105(8) 0.108(9) 0.126(10) -0.031(9) 0.054(8) 0.008(7)
F10 0.32(3) 0.23(2) 0.119(13) 0.077(15) 0.154(18) 0.06(2)
F11 0.18(2) 0.153(16) 0.23(4) -0.018(18) 0.12(3) 0.077(14)
F12 0.224(15) 0.144(12) 0.117(9) 0.002(9) 0.115(11) -0.019(12)
F3' 0.088(7) 0.098(10) 0.174(12) 0.042(9) 0.057(8) -0.033(6)
F4' 0.106(9) 0.101(13) 0.34(3) -0.074(16) 0.111(14) 0.010(9)
F5' 0.106(9) 0.094(12) 0.32(3) 0.045(14) 0.101(15) -0.025(8)
F6' 0.082(8) 0.25(3) 0.31(3) -0.12(2) 0.110(15) 0.014(11)
F7 0.136(12) 0.129(13) 0.102(9) -0.041(9) 0.050(9) -0.026(10)
F9' 0.223(18) 0.21(2) 0.145(14) -0.091(16) 0.135(14) -0.136(18)
F10' 0.182(16) 0.23(2) 0.165(17) -0.003(15) -0.017(13) 0.064(16)
F11' 0.17(2) 0.48(6) 0.083(9) -0.033(16) 0.068(12) 0.10(2)
F12' 0.064(8) 0.22(2) 0.158(15) 0.085(16) -0.041(10) 0.012(11)
F8 0.091(3) 0.164(6) 0.127(4) -0.007(4) 0.025(3) -0.011(4)
N1 0.042(2) 0.062(3) 0.050(3) 0.001(2) 0.023(2) -0.008(2)
N2 0.039(2) 0.059(3) 0.055(3) 0.008(2) 0.026(2) -0.005(2)
N3 0.044(3) 0.057(3) 0.046(2) -0.003(2) 0.017(2) 0.003(2)
N4 0.053(3) 0.057(3) 0.042(2) 0.006(2) 0.020(2) 0.008(2)
N5 0.042(2) 0.065(3) 0.039(2) 0.000(2) 0.018(2) -0.006(2)
N6 0.054(3) 0.060(3) 0.076(3) -0.005(3) 0.045(3) 0.002(3)
N7 0.074(4) 0.080(4) 0.088(4) -0.029(3) 0.058(3) -0.006(3)
N8 0.047(2) 0.053(3) 0.046(2) -0.004(2) 0.026(2) -0.008(2)
N9 0.270(14) 0.144(10) 0.201(12) 0.031(9) 0.161(11) -0.008(10)
O2 0.169(12) 0.105(11) 0.190(14) 0.024(10) 0.118(11) 0.011(10)
P1 0.0528(9) 0.0687(12) 0.0547(9) 0.0063(8) 0.0301(7) 0.0046(8)
P2 0.0896(16) 0.128(2) 0.0990(17) -0.0464(17) 0.0436(14) -0.0019(16)
C1 0.036(3) 0.047(3) 0.066(3) 0.013(3) 0.027(3) 0.003(3)
C2 0.035(3) 0.044(3) 0.076(4) -0.003(3) 0.022(3) -0.006(3)
C3 0.041(3) 0.049(3) 0.055(3) -0.001(3) 0.017(3) -0.006(3)
C4 0.052(3) 0.065(4) 0.066(4) -0.007(3) 0.019(3) -0.008(3)
C5 0.045(3) 0.048(3) 0.044(3) 0.000(3) 0.019(2) -0.001(3)
C6 0.056(4) 0.082(5) 0.040(3) 0.009(3) 0.016(3) 0.018(4)
C7 0.050(3) 0.093(6) 0.040(3) -0.005(3) 0.007(3) 0.012(4)
C8 0.069(4) 0.057(4) 0.048(3) 0.008(3) 0.029(3) 0.000(3)
C9 0.052(3) 0.060(4) 0.038(3) 0.003(3) 0.020(3) -0.009(3)
C10 0.057(4) 0.114(6) 0.053(3) 0.014(4) 0.031(3) -0.013(4)
C11 0.046(4) 0.142(8) 0.063(4) -0.006(5) 0.029(3) -0.016(4)
C12 0.048(3) 0.092(5) 0.057(4) 0.005(4) 0.025(3) 0.005(3)
C13 0.043(3) 0.080(5) 0.042(3) 0.007(3) 0.016(3) -0.002(3)
C14 0.049(3) 0.080(5) 0.079(4) 0.013(4) 0.036(3) -0.002(3)
C15 0.057(4) 0.053(4) 0.076(4) -0.009(3) 0.041(3) 0.001(3)
C16 0.088(5) 0.127(8) 0.091(5) -0.027(5) 0.070(5) 0.000(5)
C17 0.078(5) 0.102(7) 0.107(6) -0.004(5) 0.074(5) 0.005(4)
C18 0.082(5) 0.103(7) 0.091(5) -0.049(5) 0.052(4) -0.014(5)
C19 0.064(4) 0.064(4) 0.056(3) -0.020(3) 0.035(3) -0.018(3)
C20 0.079(4) 0.083(5) 0.042(3) -0.015(3) 0.031(3) -0.032(4)
C21 0.063(4) 0.074(5) 0.049(3) 0.004(3) 0.020(3) -0.020(4)
C22 0.044(3) 0.063(4) 0.055(3) -0.003(3) 0.021(3) -0.010(3)
C23 0.044(3) 0.056(4) 0.048(3) -0.009(3) 0.025(3) -0.014(3)
C24 0.121(8) 0.095(8) 0.143(9) -0.010(7) 0.074(7) 0.002(6)
C25 0.164(10) 0.156(12) 0.161(10) -0.027(9) 0.107(9) -0.026(9)
O1 0.044(2) 0.077(3) 0.042(2) 0.011(2) 0.0186(17) -0.016(2)

loop_
_atom_type_symbol
_atom_type_description
_atom_type_scat_dispersion_real
_atom_type_scat_dispersion_imag
_atom_type_scat_source
C C 0.0033 0.0016 'International Tables Vol C Tables 4.2.6.8 and 6.1.1.4'
H H 0.0000 0.0000 'International Tables Vol C Tables 4.2.6.8 and 6.1.1.4'
N N 0.0061 0.0033 'International Tables Vol C Tables 4.2.6.8 and 6.1.1.4'
O O 0.0106 0.0060 'International Tables Vol C Tables 4.2.6.8 and 6.1.1.4'
Cu Cu 0.3201 1.2651 'International Tables Vol C Tables 4.2.6.8 and 6.1.1.4'
F F 0.0171 0.0103 'International Tables Vol C Tables 4.2.6.8 and 6.1.1.4'
P P 0.1023 0.0942 'International Tables Vol C Tables 4.2.6.8 and 6.1.1.4'

loop_
_geom_angle_atom_site_label_1
_geom_angle_atom_site_label_2
_geom_angle_atom_site_label_3
_geom_angle
O1 Cu1 C5 169.8(2)
O1 Cu1 N1 88.61(17)
C5 Cu1 N1 88.4(2)
O1 Cu1 N5 96.25(16)
C5 Cu1 N5 89.5(2)
N1 Cu1 N5 162.5(2)
O1 Cu2 C15 175.2(2)
O1 Cu2 N2 88.26(17)
C15 Cu2 N2 88.2(2)
O1 Cu2 N8 92.36(16)
C15 Cu2 N8 92.1(2)
N2 Cu2 N8 160.3(2)
C3 N1 N2 108.0(4)
C3 N1 Cu1 130.3(4)
N2 N1 Cu1 120.1(3)
C1 N2 N1 107.4(4)
C1 N2 Cu2 132.4(4)
N1 N2 Cu2 120.1(3)
C5 N3 C7 110.1(5)
C5 N3 C4 123.9(4)
C7 N3 C4 125.8(5)
C5 N4 C6 110.2(5)
C5 N4 C8 121.4(4)
C6 N4 C8 128.3(5)
C13 N5 C9 118.9(5)
C13 N5 Cu1 116.5(4)
C9 N5 Cu1 123.5(4)
C15 N6 C17 110.0(6)
C15 N6 C14 128.3(5)
C17 N6 C14 121.7(5)
C15 N7 C16 110.5(6)
C15 N7 C18 123.3(5)
C16 N7 C18 126.0(6)
C23 N8 C19 117.6(5)
C23 N8 Cu2 118.6(3)
C19 N8 Cu2 122.0(4)
F4' P1 F5' 92.7(10)
F4' P1 F6' 167.6(18)
F5' P1 F6' 80.0(13)
F6 P1 F1 108.1(10)
F6 P1 F2 73.9(10)
F1 P1 F2 177.9(5)
F4' P1 F3' 91.8(9)
F5' P1 F3' 175.2(8)
F6' P1 F3' 95.9(12)
F6 P1 F3 90.5(15)
F1 P1 F3 77.0(11)
F2 P1 F3 102.4(12)
F6 P1 F5 93.7(17)
F1 P1 F5 93.0(9)
F2 P1 F5 87.5(10)
F3 P1 F5 170.0(11)
F6 P1 F4 173.4(13)
F1 P1 F4 77.6(5)
F2 P1 F4 100.4(5)
F3 P1 F4 87.7(11)
F5 P1 F4 89.0(12)
F12' P2 F11' 105.1(17)
F10 P2 F11 103.9(15)
F10 P2 F8 98.8(12)
F11 P2 F8 91.3(13)
F10 P2 F7' 68.8(13)
F12' P2 F7' 97.1(10)
F11' P2 F7' 76(2)
F12' P2 F9' 95.2(14)
F11' P2 F9' 153(2)
F7' P2 F9' 84.1(10)
F10 P2 F7 98.5(13)
F11 P2 F7 104.7(15)
F8 P2 F7 152.9(8)
F10 P2 F9 95.4(11)
F11 P2 F9 158.3(13)
F8 P2 F9 75.8(5)
F7 P2 F9 81.8(7)
F10 P2 F10' 50.4(12)
F12' P2 F10' 173.8(13)
F7' P2 F10' 88.6(12)
F9' P2 F10' 82.9(13)
F10 P2 F12 177.4(13)
F11 P2 F12 78.7(13)
F8 P2 F12 81.3(6)
F9 P2 F12 82.1(8)
F10' P2 F12 131.9(13)
N2 C1 C2 109.6(5)
N2 C1 C14 123.2(5)
C2 C1 C14 127.2(5)
C3 C2 C1 105.5(5)
N1 C3 C2 109.6(5)
N1 C3 C4 121.8(5)
C2 C3 C4 128.6(5)
N3 C4 C3 114.3(5)
N4 C5 N3 105.2(4)
N4 C5 Cu1 124.4(4)
N3 C5 Cu1 130.2(4)
C7 C6 N4 107.5(5)
C6 C7 N3 107.0(5)
N4 C8 C9 111.0(5)
N5 C9 C10 120.3(6)
N5 C9 C8 118.3(5)
C10 C9 C8 121.4(5)
C11 C10 C9 119.9(6)
C12 C11 C10 119.4(6)
C11 C12 C13 118.6(6)
N5 C13 C12 122.8(6)
N6 C14 C1 117.5(5)
N6 C15 N7 105.8(5)
N6 C15 Cu2 130.1(5)
N7 C15 Cu2 124.0(4)
C17 C16 N7 106.3(6)
C16 C17 N6 107.4(6)
N7 C18 C19 113.4(6)
C20 C19 N8 120.0(6)
C20 C19 C18 121.3(6)
N8 C19 C18 118.7(6)
C21 C20 C19 121.9(6)
C20 C21 C22 118.3(6)
C23 C22 C21 117.8(6)
N8 C23 C22 124.4(5)
N9 C24 C25 176.0(14)
Cu1 O1 Cu2 120.1(2)

loop_
_geom_bond_atom_site_label_1
_geom_bond_atom_site_label_2
_geom_bond_distance
Cu1 O1 1.931(4)
Cu1 C5 1.934(5)
Cu1 N1 1.947(4)
Cu1 N5 2.044(4)
Cu2 O1 1.936(4)
Cu2 C15 1.946(6)
Cu2 N2 1.972(4)
Cu2 N8 2.091(4)
F1 P1 1.510(5)
F2 P1 1.522(5)
F3 P1 1.538(14)
F4 P1 1.579(8)
F5 P1 1.540(13)
F6 P1 1.446(11)
F7' P2 1.600(16)
F9 P2 1.669(12)
F10 P2 1.390(15)
F11 P2 1.49(3)
F12 P2 1.793(13)
F3' P1 1.531(10)
F4' P1 1.483(12)
F5' P1 1.499(12)
F6' P1 1.501(15)
F7 P2 1.629(13)
F9' P2 1.608(15)
F10' P2 1.757(16)
F11' P2 1.47(3)
F12' P2 1.399(12)
F8 P2 1.582(6)
N1 C3 1.347(6)
N1 N2 1.371(6)
N2 C1 1.351(6)
N3 C5 1.353(7)
N3 C7 1.397(7)
N3 C4 1.466(7)
N4 C5 1.352(7)
N4 C6 1.389(7)
N4 C8 1.468(8)
N5 C13 1.343(7)
N5 C9 1.353(7)
N6 C15 1.340(7)
N6 C17 1.387(8)
N6 C14 1.441(7)
N7 C15 1.358(8)
N7 C16 1.379(8)
N7 C18 1.452(8)
N8 C23 1.321(6)
N8 C19 1.376(7)
N9 C24 1.087(12)
C1 C2 1.378(8)
C1 C14 1.499(8)
C2 C3 1.374(8)
C3 C4 1.502(8)
C6 C7 1.324(9)
C8 C9 1.512(8)
C9 C10 1.387(8)
C10 C11 1.381(10)
C11 C12 1.364(9)
C12 C13 1.377(8)
C16 C17 1.350(10)
C18 C19 1.502(9)
C19 C20 1.374(9)
C20 C21 1.354(9)
C21 C22 1.387(8)
C22 C23 1.381(7)
C24 C25 1.459(15)

loop_
_geom_torsion_atom_site_label_1
_geom_torsion_atom_site_label_2
_geom_torsion_atom_site_label_3
_geom_torsion_atom_site_label_4
_geom_torsion
O1 Cu1 N1 C3 178.7(6)
C5 Cu1 N1 C3 8.5(6)
N5 Cu1 N1 C3 -74.7(8)
O1 Cu1 N1 N2 15.0(4)
C5 Cu1 N1 N2 -155.2(5)
N5 Cu1 N1 N2 121.6(6)
C3 N1 N2 C1 0.6(7)
Cu1 N1 N2 C1 167.6(4)
C3 N1 N2 Cu2 -176.6(4)
Cu1 N1 N2 Cu2 -9.6(6)
O1 Cu2 N2 C1 -178.3(6)
C15 Cu2 N2 C1 -1.5(6)
N8 Cu2 N2 C1 89.6(7)
O1 Cu2 N2 N1 -1.9(4)
C15 Cu2 N2 N1 174.8(5)
N8 Cu2 N2 N1 -94.1(6)
O1 Cu1 N5 C13 47.2(4)
C5 Cu1 N5 C13 -141.2(4)
N1 Cu1 N5 C13 -58.2(7)
O1 Cu1 N5 C9 -145.4(5)
C5 Cu1 N5 C9 26.2(5)
N1 Cu1 N5 C9 109.2(7)
O1 Cu2 N8 C23 -33.0(4)
C15 Cu2 N8 C23 148.8(4)
N2 Cu2 N8 C23 58.4(7)
O1 Cu2 N8 C19 162.8(5)
C15 Cu2 N8 C19 -15.4(5)
N2 Cu2 N8 C19 -105.8(6)
N1 N2 C1 C2 -0.7(7)
Cu2 N2 C1 C2 176.0(4)
N1 N2 C1 C14 -179.9(6)
Cu2 N2 C1 C14 -3.2(9)
N2 C1 C2 C3 0.5(7)
C14 C1 C2 C3 179.6(6)
N2 N1 C3 C2 -0.3(7)
Cu1 N1 C3 C2 -165.5(4)
N2 N1 C3 C4 -177.8(6)
Cu1 N1 C3 C4 17.0(9)
C1 C2 C3 N1 -0.1(7)
C1 C2 C3 C4 177.2(6)
C5 N3 C4 C3 28.9(8)
C7 N3 C4 C3 -157.1(5)
N1 C3 C4 N3 -37.7(8)
C2 C3 C4 N3 145.3(6)
C6 N4 C5 N3 -0.9(6)
C8 N4 C5 N3 179.0(5)
C6 N4 C5 Cu1 174.2(4)
C8 N4 C5 Cu1 -5.8(7)
C7 N3 C5 N4 1.1(6)
C4 N3 C5 N4 176.0(5)
C7 N3 C5 Cu1 -173.6(5)
C4 N3 C5 Cu1 1.2(8)
O1 Cu1 C5 N4 95.4(12)
N1 Cu1 C5 N4 168.2(5)
N5 Cu1 C5 N4 -29.2(5)
O1 Cu1 C5 N3 -90.7(13)
N1 Cu1 C5 N3 -17.9(5)
N5 Cu1 C5 N3 144.7(5)
C5 N4 C6 C7 0.4(7)
C8 N4 C6 C7 -179.5(6)
N4 C6 C7 N3 0.3(7)
C5 N3 C7 C6 -0.9(7)
C4 N3 C7 C6 -175.7(6)
C5 N4 C8 C9 54.3(7)
C6 N4 C8 C9 -125.8(6)
C13 N5 C9 C10 -1.5(9)
Cu1 N5 C9 C10 -168.6(5)
C13 N5 C9 C8 178.1(5)
Cu1 N5 C9 C8 11.0(8)
N4 C8 C9 N5 -55.6(7)
N4 C8 C9 C10 124.1(7)
N5 C9 C10 C11 2.6(11)
C8 C9 C10 C11 -177.1(6)
C9 C10 C11 C12 -2.1(12)
C10 C11 C12 C13 0.7(11)
C9 N5 C13 C12 0.1(9)
Cu1 N5 C13 C12 168.1(5)
C11 C12 C13 N5 0.3(11)
C15 N6 C14 C1 0.1(10)
C17 N6 C14 C1 179.6(7)
N2 C1 C14 N6 4.6(10)
C2 C1 C14 N6 -174.4(6)
C17 N6 C15 N7 -1.5(8)
C14 N6 C15 N7 178.0(6)
C17 N6 C15 Cu2 173.9(6)
C14 N6 C15 Cu2 -6.5(10)
C16 N7 C15 N6 1.2(8)
C18 N7 C15 N6 -174.4(6)
C16 N7 C15 Cu2 -174.6(5)
C18 N7 C15 Cu2 9.8(10)
N2 Cu2 C15 N6 6.2(6)
N8 Cu2 C15 N6 -154.1(6)
N2 Cu2 C15 N7 -179.1(6)
N8 Cu2 C15 N7 20.7(6)
C15 N7 C16 C17 -0.4(9)
C18 N7 C16 C17 175.0(7)
N7 C16 C17 N6 -0.5(9)
C15 N6 C17 C16 1.3(9)
C14 N6 C17 C16 -178.3(7)
C15 N7 C18 C19 -53.2(10)
C16 N7 C18 C19 131.9(8)
C23 N8 C19 C20 -1.6(8)
Cu2 N8 C19 C20 162.7(5)
C23 N8 C19 C18 176.7(6)
Cu2 N8 C19 C18 -19.0(8)
N7 C18 C19 C20 -125.2(7)
N7 C18 C19 N8 56.6(9)
N8 C19 C20 C21 2.3(10)
C18 C19 C20 C21 -176.0(7)
C19 C20 C21 C22 -1.1(10)
C20 C21 C22 C23 -0.6(9)
C19 N8 C23 C22 -0.2(8)
Cu2 N8 C23 C22 -165.0(5)
C21 C22 C23 N8 1.3(9)
C5 Cu1 O1 Cu2 56.3(13)
N1 Cu1 O1 Cu2 -16.5(3)
N5 Cu1 O1 Cu2 -179.6(3)
C15 Cu2 O1 Cu1 -29(3)
N2 Cu2 O1 Cu1 13.0(3)
N8 Cu2 O1 Cu1 173.3(3)
